data_4020127
loop_
_publ_author_name
'Maryiam Qadir'
'Jonathan Cobb'
'Peter W. Sheldrake'
'Neil Whittall'
'Andrew J. P. White'
'King Kuok (Mimi) Hii'
'Peter N. Horton'
'Michael B. Hursthouse'

_journal_name_full 'Journal of Organic Chemistry'
_journal_page_first 1552
_journal_page_last 1557
_journal_paper_doi 10.1021/jo048117j
_journal_volume 70
_journal_year 2005
_chemical_formula_moiety 'C19 H21 N O'
_chemical_formula_sum 'C19 H21 N O'
_chemical_formula_weight 279.37
_space_group_IT_number 14
_symmetry_cell_setting monoclinic
_symmetry_space_group_name_Hall '-P 2ybc'
_symmetry_space_group_name_H-M 'P 1 21/c 1'
_atom_sites_solution_hydrogens geom
_atom_sites_solution_primary direct
_atom_sites_solution_secondary difmap
_cell_angle_alpha 90.00
_cell_angle_beta 92.901(2)
_cell_angle_gamma 90.00
_cell_formula_units_Z 4
_cell_length_a 11.3938(4)
_cell_length_b 14.0951(6)
_cell_length_c 9.4791(4)
_cell_measurement_reflns_used 3220
_cell_measurement_temperature 120(2)
_cell_measurement_theta_max 27.485
_cell_measurement_theta_min 2.910
_cell_volume 1520.36(11)
_diffrn_ambient_temperature 120(2)
_diffrn_detector_area_resol_mean 9.091
_diffrn_measurement_device_type 'Nonius KappaCCD Area Detector'
_diffrn_measurement_method '\f and \w scans to fill Ewald Sphere'
_diffrn_radiation_monochromator graphite
_diffrn_radiation_source 'Nonius FR591 rotating anode'
_diffrn_radiation_type MoK\a
_diffrn_radiation_wavelength 0.71073
_diffrn_reflns_av_R_equivalents 0.0555
_diffrn_reflns_av_sigmaI/netI 0.0514
_diffrn_reflns_limit_h_max 14
_diffrn_reflns_limit_h_min -13
_diffrn_reflns_limit_k_max 18
_diffrn_reflns_limit_k_min -17
_diffrn_reflns_limit_l_max 10
_diffrn_reflns_limit_l_min -12
_diffrn_reflns_number 11654
_diffrn_reflns_theta_max 27.49
_diffrn_reflns_theta_min 3.09
_diffrn_standards_decay_% ?
_diffrn_standards_interval_count ?
_diffrn_standards_interval_time ?
_diffrn_standards_number ?
_exptl_absorpt_coefficient_mu 0.075
_exptl_absorpt_correction_T_max 0.9911
_exptl_absorpt_correction_T_min 0.9780
_exptl_absorpt_correction_type multi-scan
_exptl_absorpt_process_details 'SORTAV Blessing (1997)'
_exptl_crystal_colour Colourless
_exptl_crystal_density_diffrn 1.221
_exptl_crystal_density_meas ?
_exptl_crystal_density_method 'not measured'
_exptl_crystal_description Block
_exptl_crystal_F_000 600
_exptl_crystal_size_max 0.30
_exptl_crystal_size_mid 0.20
_exptl_crystal_size_min 0.12
_refine_ls_extinction_coef 0.040(4)
_refine_ls_extinction_expression Fc^*^=kFc[1+0.001xFc^2^\l^3^/sin(2\q)]^-1/4^
_refine_ls_extinction_method SHELXL
_refine_ls_goodness_of_fit_ref 1.027
_refine_ls_hydrogen_treatment mixed
_refine_ls_matrix_type full
_refine_ls_number_parameters 191
_refine_ls_number_reflns 3442
_refine_ls_number_restraints 0
_refine_ls_restrained_S_all 1.027
_refine_ls_R_factor_all 0.0689
_refine_ls_R_factor_gt 0.0432
_refine_ls_shift/su_max 0.000
_refine_ls_shift/su_mean 0.000
_refine_ls_structure_factor_coef Fsqd
_refine_ls_weighting_details 'calc w=1/[\s^2^(Fo^2^)+(0.0493P)^2^+0.2435P] where P=(Fo^2^+2Fc^2^)/3'
_refine_ls_weighting_scheme calc
_refine_ls_wR_factor_gt 0.0977
_refine_ls_wR_factor_ref 0.1098
_reflns_number_gt 2526
_reflns_number_total 3442
_reflns_threshold_expression >2sigma(I)
_cod_depositor_comments
;
The following automatic conversions were performed:
'_symmetry_cell_setting' value 'Monoclinic' changed to 'monoclinic'
according to '/home/saulius/struct/CIF-dictionaries/cif_core.dic'
dictionary named 'cif_core.dic' version 2.4.1 from 2010-06-29.

Automatic conversion script
Id: cif_fix_enum 1527 2010-12-29 10:47:43Z saulius 
;
_cod_original_sg_symbol_H-M 'P 21/c'
_cod_database_code 4020127

loop_
_symmetry_equiv_pos_as_xyz
'x, y, z'
'-x, y+1/2, -z+1/2'
'-x, -y, -z'
'x, -y-1/2, z-1/2'

loop_
_atom_site_label
_atom_site_type_symbol
_atom_site_fract_x
_atom_site_fract_y
_atom_site_fract_z
_atom_site_U_iso_or_equiv
_atom_site_adp_type
_atom_site_occupancy
_atom_site_symmetry_multiplicity
_atom_site_calc_flag
_atom_site_refinement_flags
_atom_site_disorder_assembly
_atom_site_disorder_group
C1 C 0.79915(11) 0.56220(8) -0.25020(13) 0.0206(3) Uani 1 1 d . . .
C2 C 0.69601(11) 0.53337(9) -0.32339(13) 0.0235(3) Uani 1 1 d . . .
C3 C 0.69713(14) 0.53022(10) -0.47023(14) 0.0327(3) Uani 1 1 d . . .
H3 H 0.6283 0.5099 -0.5225 0.039 Uiso 1 1 calc R . .
C4 C 0.79458(15) 0.55557(10) -0.54252(15) 0.0388(4) Uani 1 1 d . . .
H4 H 0.7925 0.5526 -0.6427 0.047 Uiso 1 1 calc R . .
C5 C 0.89531(14) 0.58536(10) -0.46772(16) 0.0351(4) Uani 1 1 d . . .
H5 H 0.9626 0.6038 -0.5163 0.042 Uiso 1 1 calc R . .
C6 C 0.89750(12) 0.58813(9) -0.32241(14) 0.0273(3) Uani 1 1 d . . .
H6 H 0.9669 0.6079 -0.2709 0.033 Uiso 1 1 calc R . .
C7 C 0.58538(12) 0.50791(9) -0.25101(15) 0.0280(3) Uani 1 1 d . . .
H7A H 0.6070 0.4825 -0.1558 0.034 Uiso 1 1 calc R . .
H7B H 0.5436 0.4572 -0.3055 0.034 Uiso 1 1 calc R . .
C8 C 0.50185(12) 0.59272(10) -0.23632(16) 0.0333(3) Uani 1 1 d . . .
H8A H 0.4779 0.6163 -0.3319 0.040 Uiso 1 1 calc R . .
H8B H 0.4302 0.5705 -0.1916 0.040 Uiso 1 1 calc R . .
C9 C 0.55465(12) 0.67496(10) -0.14968(15) 0.0307(3) Uani 1 1 d . . .
H9A H 0.4965 0.7271 -0.1495 0.037 Uiso 1 1 calc R . .
H9B H 0.6245 0.6988 -0.1966 0.037 Uiso 1 1 calc R . .
C10 C 0.59120(12) 0.64967(10) 0.00412(15) 0.0315(3) Uani 1 1 d . . .
H10A H 0.5302 0.6735 0.0660 0.038 Uiso 1 1 calc R . .
H10B H 0.5934 0.5797 0.0133 0.038 Uiso 1 1 calc R . .
C11 C 0.70967(13) 0.68932(9) 0.05676(14) 0.0292(3) Uani 1 1 d . . .
H11A H 0.7278 0.6652 0.1535 0.035 Uiso 1 1 calc R . .
H11B H 0.7033 0.7592 0.0628 0.035 Uiso 1 1 calc R . .
C12 C 0.81266(11) 0.66479(9) -0.03487(14) 0.0254(3) Uani 1 1 d . . .
H12A H 0.8152 0.7120 -0.1120 0.031 Uiso 1 1 calc R . .
H12B H 0.8867 0.6708 0.0237 0.031 Uiso 1 1 calc R . .
C13 C 0.82263(11) 0.49250(9) -0.01185(13) 0.0232(3) Uani 1 1 d . . .
C14 C 0.82320(11) 0.39510(9) -0.07571(13) 0.0222(3) Uani 1 1 d . . .
C15 C 0.75011(12) 0.32734(9) -0.01995(14) 0.0277(3) Uani 1 1 d . . .
H15 H 0.6996 0.3447 0.0525 0.033 Uiso 1 1 calc R . .
C16 C 0.74997(12) 0.23458(10) -0.06885(15) 0.0313(3) Uani 1 1 d . . .
H16 H 0.6994 0.1889 -0.0303 0.038 Uiso 1 1 calc R . .
C17 C 0.82340(13) 0.20892(10) -0.17351(16) 0.0330(3) Uani 1 1 d . . .
H17 H 0.8232 0.1456 -0.2077 0.040 Uiso 1 1 calc R . .
C18 C 0.89730(13) 0.27562(10) -0.22854(15) 0.0334(3) Uani 1 1 d . . .
H18 H 0.9481 0.2577 -0.3004 0.040 Uiso 1 1 calc R . .
C19 C 0.89818(12) 0.36836(9) -0.18021(14) 0.0272(3) Uani 1 1 d . . .
H19 H 0.9497 0.4136 -0.2182 0.033 Uiso 1 1 calc R . .
N1 N 0.80774(9) 0.56857(7) -0.09810(11) 0.0208(3) Uani 1 1 d . . .
O1 O 0.83249(10) 0.50186(6) 0.11739(10) 0.0345(3) Uani 1 1 d . . .
